data_2004600
loop_
_publ_author_name
'Sch\"odel, H.'
'Vaupel, T.'
'Bock, H.'

_publ_section_title
;
 Lithium Tetraphenylborate.2thf.2H~2~O
;
_journal_issue 3
_journal_name_full 'Acta Crystallographica Section C'
_journal_page_first 637
_journal_page_last 640
_journal_paper_doi 10.1107/S0108270195012522
_journal_volume 52
_journal_year 1996
_chemical_formula_iupac '[Li (C4 H8 O1)2 (H2 O1)2] (C24 H20 B)'
_chemical_formula_moiety 'C24 H20 B1,Li (C4 H8 O1)2,2H2 O1'
_chemical_formula_sum 'C32 H40 B Li O4'
_chemical_formula_weight 506.39
_chemical_name_systematic
;
Lithiumtetrapenylborate-Dihydrate-Bis(tetrahydrofuran)
;
_space_group_IT_number 62
_symmetry_cell_setting orthorhombic
_symmetry_space_group_name_Hall '-P 2ac 2n'
_symmetry_space_group_name_H-M 'P n m a'
_audit_creation_method SHELXL
_cell_angle_alpha 90.00
_cell_angle_beta 90.00
_cell_angle_gamma 90.00
_cell_formula_units_Z 4
_cell_length_a 17.252(3)
_cell_length_b 16.565(3)
_cell_length_c 10.422(2)
_cell_measurement_reflns_used 96
_cell_measurement_temperature 200.0(10)
_cell_measurement_theta_max 16.5
_cell_measurement_theta_min 10
_cell_volume 2978.4(9)
_computing_cell_refinement DIF4
_computing_data_collection 'DIF4 (Stoe & Cie, 1988)'
_computing_data_reduction DIF4
_computing_molecular_graphics 'SHELXTL/PC XP'
_computing_publication_material 'SHELXL93 CIFTAB'
_computing_structure_refinement 'SHELXL93 (Sheldrick, 1993)'
_computing_structure_solution 'SHELXS86 (Sheldrick, 1985)'
_diffrn_ambient_temperature 200.0(10)
_diffrn_measurement_device 'Siemens-Stoe AED2 four-circle diffractometer'
_diffrn_measurement_method '\w-\q scan'
_diffrn_radiation_monochromator graphite
_diffrn_radiation_source 'fine-focus sealed tube'
_diffrn_radiation_type MoK\a
_diffrn_radiation_wavelength 0.71073
_diffrn_reflns_av_R_equivalents 0.0054
_diffrn_reflns_av_sigmaI/netI 0.0261
_diffrn_reflns_limit_h_max 22
_diffrn_reflns_limit_h_min -22
_diffrn_reflns_limit_k_max 8
_diffrn_reflns_limit_k_min -21
_diffrn_reflns_limit_l_max 13
_diffrn_reflns_limit_l_min 0
_diffrn_reflns_number 3648
_diffrn_reflns_theta_max 27.55
_diffrn_reflns_theta_min 2.28
_diffrn_standards_decay_% negligible
_diffrn_standards_interval_time '120 min'
_diffrn_standards_number 4
_exptl_absorpt_coefficient_mu 0.071
_exptl_absorpt_correction_type none
_exptl_crystal_colour colourless
_exptl_crystal_density_diffrn 1.129
_exptl_crystal_description 'rectangular block'
_exptl_crystal_F_000 1088
_exptl_crystal_size_max 0.61
_exptl_crystal_size_mid 0.38
_exptl_crystal_size_min 0.38
_refine_diff_density_max 0.275
_refine_diff_density_min -0.306
_refine_ls_extinction_coef 0.0029(10)
_refine_ls_extinction_method 'SHELXL93 (Sheldrick, 1993)'
_refine_ls_goodness_of_fit_all 1.102
_refine_ls_goodness_of_fit_obs 1.202
_refine_ls_hydrogen_treatment 'H atoms: see text'
_refine_ls_matrix_type full
_refine_ls_number_parameters 195
_refine_ls_number_reflns 3555
_refine_ls_number_restraints 0
_refine_ls_restrained_S_all 1.102
_refine_ls_restrained_S_obs 1.202
_refine_ls_R_factor_all 0.0915
_refine_ls_R_factor_obs 0.0495
_refine_ls_shift/esd_max 0.000
_refine_ls_shift/esd_mean 0.000
_refine_ls_structure_factor_coef Fsqd
_refine_ls_weighting_details 'w = 1/[\s^2^(Fo^2^)+(0.0705P)^2^+0.6761P] where P=(Fo^2^+2Fc^2^)/3'
_refine_ls_weighting_scheme calc
_refine_ls_wR_factor_all 0.1607
_refine_ls_wR_factor_obs 0.1392
_reflns_number_observed 2300
_reflns_number_total 3555
_reflns_observed_criterion >2sigma(I)
_cod_data_source_file du1138.cif
_cod_data_source_block bock83
_cod_depositor_comments
;
The following automatic conversions were performed:

'_refine_ls_weighting_scheme' value 'calc w =
1/[\s^2^(Fo^2^)+(0.0705P)^2^+0.6761P] where P=(Fo^2^+2Fc^2^)/3' was
changed to 'calc'. New tag '_refine_ls_weighting_details' was
created. The value of the new tag was set to 'w =
1/[\s^2^(Fo^2^)+(0.0705P)^2^+0.6761P] where P=(Fo^2^+2Fc^2^)/3'.

Automatic conversion script
Id: cif_fix_values 3143 2015-03-26 13:38:13Z robertas 
;
_cod_database_code 2004600

loop_
_symmetry_equiv_pos_as_xyz
'x, y, z'
'-x+1/2, -y, z+1/2'
'-x, y+1/2, -z'
'x+1/2, -y+1/2, -z+1/2'
'-x, -y, -z'
'x-1/2, y, -z-1/2'
'x, -y-1/2, z'
'-x-1/2, y-1/2, z-1/2'

loop_
_atom_site_aniso_label
_atom_site_aniso_U_11
_atom_site_aniso_U_22
_atom_site_aniso_U_33
_atom_site_aniso_U_12
_atom_site_aniso_U_13
_atom_site_aniso_U_23
Li1 0.068(3) 0.051(2) 0.038(2) 0.000 0.002(2) 0.000
O1 0.0630(13) 0.0634(14) 0.0722(14) 0.000 -0.0239(11) 0.000
O2 0.078(2) 0.107(2) 0.0380(10) 0.000 0.0099(11) 0.000
O3 0.0926(11) 0.0632(9) 0.0590(9) 0.0170(8) 0.0153(8) 0.0164(7)
C1 0.110(2) 0.084(2) 0.111(2) 0.045(2) 0.050(2) 0.038(2)
C2 0.116(2) 0.0585(14) 0.100(2) 0.0037(14) 0.021(2) 0.0061(14)
C3 0.104(2) 0.0612(13) 0.0729(15) 0.0000(13) 0.0082(13) 0.0177(12)
C4 0.120(2) 0.090(2) 0.0487(12) 0.031(2) 0.0170(12) 0.0219(12)
B1 0.0294(11) 0.0353(12) 0.0335(11) 0.000 -0.0022(9) 0.000
C11 0.0321(7) 0.0344(7) 0.0392(8) -0.0018(6) 0.0027(6) 0.0011(6)
C12 0.0392(8) 0.0474(9) 0.0497(9) 0.0067(7) -0.0017(7) -0.0025(8)
C13 0.0521(10) 0.0561(11) 0.0725(13) 0.0208(9) 0.0040(10) -0.0004(10)
C14 0.0651(12) 0.0511(11) 0.0713(13) 0.0128(9) 0.0149(10) -0.0150(10)
C15 0.0568(11) 0.0592(11) 0.0522(10) -0.0001(9) 0.0060(8) -0.0185(9)
C16 0.0377(8) 0.0500(10) 0.0429(9) 0.0022(7) 0.0018(7) -0.0065(7)
C21 0.0335(10) 0.0371(11) 0.0263(9) 0.000 0.0013(8) 0.000
C22 0.0366(8) 0.0407(8) 0.0427(8) -0.0017(7) 0.0035(6) -0.0036(7)
C23 0.0374(8) 0.0567(10) 0.0486(9) -0.0115(7) 0.0068(7) -0.0085(8)
C24 0.0303(11) 0.071(2) 0.0409(13) 0.000 0.0053(9) 0.000
C31 0.0283(10) 0.0405(11) 0.0364(11) 0.000 -0.0018(8) 0.000
C32 0.0476(9) 0.0449(9) 0.0415(9) -0.0043(7) -0.0020(7) 0.0042(7)
C33 0.0622(12) 0.0634(12) 0.0435(10) -0.0016(9) -0.0020(8) 0.0152(9)
C34 0.063(2) 0.088(2) 0.0335(12) 0.000 -0.0047(11) 0.000

loop_
_atom_site_label
_atom_site_occupancy
_atom_site_fract_x
_atom_site_fract_y
_atom_site_fract_z
_atom_site_U_iso_or_equiv
_atom_site_thermal_displace_type
_atom_site_calc_flag
_atom_site_refinement_flags
_atom_site_type_symbol
Li1 1 .4107(3) .7500 .5996(4) .0526(10) Uani d S Li
O1 1 .30024(13) .7500 .6178(2) .0662(6) Uani d S O
H01A 1 .283(2) .7076(19) .596(3) .142(14) Uiso d . H
O2 1 .4626(2) .7500 .4372(2) .0742(7) Uani d S O
H02A 1 .505(4) .7500 .411(6) .17(3) Uiso d S H
H02B 1 .435(3) .7500 .364(5) .125(17) Uiso d S H
O3 1 .43830(10) .65270(9) .68608(14) .0716(5) Uani d . O
C1 1 .4871(2) .5923(2) .6376(3) .1017(10) Uani d . C
H1A 1 .5419(2) .6088(2) .6474(3) .153 Uiso calc R H
H1B 1 .4766(2) .5840(2) .5451(3) .153 Uiso calc R H
C2 1 .4732(2) .5186(2) .7071(3) .0916(8) Uani d . C
H2A 1 .5226(2) .4903(2) .7248(3) .137 Uiso calc R H
H2B 1 .4390(2) .4822(2) .6574(3) .137 Uiso calc R H
C3 1 .4351(2) .54362(14) .8290(2) .0794(7) Uani d . C
H3A 1 .3929(2) .50576(14) .8521(2) .119 Uiso calc R H
H3B 1 .4730(2) .54550(14) .9002(2) .119 Uiso calc R H
C4 1 .4036(2) .6255(2) .8018(2) .0861(8) Uani d . C
H4A 1 .3465(2) .6232(2) .7922(2) .129 Uiso calc R H
H4B 1 .4161(2) .6628(2) .8730(2) .129 Uiso calc R H
B1 1 .63098(13) .7500 .1490(2) .0327(5) Uani d S B
C11 1 .66935(8) .67098(9) .07685(14) .0352(3) Uani d . C
C12 1 .73717(9) .63262(10) .1201(2) .0454(4) Uani d . C
H12 1 .76057(9) .65090(10) .1973(2) .055 Uiso calc R H
C13 1 .77121(11) .56912(12) .0542(2) .0602(5) Uani d . C
H13 1 .81673(11) .54461(12) .0876(2) .072 Uiso calc R H
C14 1 .73996(12) .54118(12) -.0586(2) .0625(5) Uani d . C
H14 1 .76306(12) .49722(12) -0.1029(2) .075 Uiso calc R H
C15 1 .67453(11) .57816(12) -0.1061(2) .0561(5) Uani d . C
H15 1 .65266(11) .56028(12) -0.1848(2) .067 Uiso calc R H
C16 1 .64015(9) .64175(10) -.0393(2) .0435(4) Uani d . C
H16 1 .59503(9) .66620(10) -.0742(2) .052 Uiso calc R H
C21 1 .53563(12) .7500 .1355(2) .0323(4) Uani d S C
C22 1 .49213(9) .67886(10) .1354(2) .0400(4) Uani d . C
H22 1 .51875(9) .62866(10) .1362(2) .048 Uiso calc R H
C23 1 .41129(9) .67839(11) .1343(2) .0476(4) Uani d . C
H23 1 .38411(9) .62851(11) .1343(2) .057 Uiso calc R H
C24 1 .37077(13) .7500 .1331(2) .0473(6) Uani d S C
H24 1 .31571(13) .7500 .1315(2) .057 Uiso calc SR H
C31 1 .64777(12) .7500 .3047(2) .0351(5) Uani d S C
C32 1 .65351(10) .67900(11) .3764(2) .0447(4) Uani d . C
H32 1 .64778(10) .62876(11) .3335(2) .054 Uiso calc R H
C33 1 .66730(11) .67871(13) .5085(2) .0564(5) Uani d . C
H33 1 .67147(11) .62885(13) .5530(2) .068 Uiso calc R H
C34 1 .6749(2) .7500 .5742(3) .0615(8) Uani d S C
H34 1 .6851(2) .7500 .6637(3) .074 Uiso calc SR H

loop_
_atom_type_symbol
_atom_type_description
_atom_type_scat_dispersion_real
_atom_type_scat_dispersion_imag
_atom_type_scat_source
C C 0.0033 0.0016 'International Tables Vol C Tables 4.2.6.8 and 6.1.1.4'
H H 0.0000 0.0000 'International Tables Vol C Tables 4.2.6.8 and 6.1.1.4'
Li Li -0.0003 0.0001 'International Tables Vol C Tables 4.2.6.8 and 6.1.1.4'
B B 0.0013 0.0007 'International Tables Vol C Tables 4.2.6.8 and 6.1.1.4'
O O 0.0106 0.0060 'International Tables Vol C Tables 4.2.6.8 and 6.1.1.4'

loop_
_geom_angle_atom_site_label_1
_geom_angle_atom_site_label_2
_geom_angle_atom_site_label_3
_geom_angle_site_symmetry_1
_geom_angle_site_symmetry_3
_geom_angle
_geom_angle_publ_flag
O3 Li1 O3 7_575 . 115.4(2) yes
O3 Li1 O2 7_575 . 107.5(2) yes
O3 Li1 O2 . . 107.5(2) yes
O3 Li1 O1 7_575 . 101.6(2) yes
O3 Li1 O1 . . 101.6(2) yes
O2 Li1 O1 . . 123.6(3) yes
C1 O3 C4 . . 109.5(2) yes
C1 O3 Li1 . . 125.6(2) yes
C4 O3 Li1 . . 124.4(2) yes
O3 C1 C2 . . 108.9(2) yes
C1 C2 C3 . . 105.4(2) yes
C4 C3 C2 . . 104.6(2) yes
O3 C4 C3 . . 107.3(2) yes
C11 B1 C11 . 7_575 105.2(2) no
C11 B1 C31 . . 112.23(11) no
C11 B1 C31 7_575 . 112.23(11) no
C11 B1 C21 . . 111.18(11) no
C11 B1 C21 7_575 . 111.18(11) no
C31 B1 C21 . . 105.0(2) no
C16 C11 C12 . . 114.89(14) no
C16 C11 B1 . . 121.68(14) no
C12 C11 B1 . . 123.18(15) no
C13 C12 C11 . . 122.5(2) no
C14 C13 C12 . . 120.9(2) no
C13 C14 C15 . . 118.7(2) no
C14 C15 C16 . . 120.4(2) no
C15 C16 C11 . . 122.7(2) no
C22 C21 C22 . 7_575 115.0(2) no
C22 C21 B1 . . 122.36(10) no
C22 C21 B1 7_575 . 122.36(10) no
C23 C22 C21 . . 122.8(2) no
C24 C23 C22 . . 120.2(2) no
C23 C24 C23 7_575 . 119.0(2) no
C32 C31 C32 7_575 . 114.7(2) no
C32 C31 B1 7_575 . 122.61(10) no
C32 C31 B1 . . 122.61(10) no
C31 C32 C33 . . 122.8(2) no
C34 C33 C32 . . 120.4(2) no
C33 C34 C33 . 7_575 118.9(2) no

loop_
_geom_bond_atom_site_label_1
_geom_bond_atom_site_label_2
_geom_bond_site_symmetry_2
_geom_bond_distance
_geom_bond_publ_flag
Li1 O3 7_575 1.907(3) yes
Li1 O3 . 1.907(3) yes
Li1 O2 . 1.914(5) yes
Li1 O1 . 1.915(5) yes
O3 C1 . 1.401(3) yes
O3 C4 . 1.420(3) yes
C1 C2 . 1.440(4) yes
C2 C3 . 1.490(4) yes
C3 C4 . 1.489(3) yes
B1 C11 . 1.648(2) no
B1 C11 7_575 1.648(2) no
B1 C31 . 1.649(3) no
B1 C21 . 1.651(3) no
C11 C16 . 1.398(2) no
C11 C12 . 1.406(2) no
C12 C13 . 1.386(2) no
C13 C14 . 1.374(3) no
C14 C15 . 1.376(3) no
C15 C16 . 1.395(2) no
C21 C22 . 1.397(2) no
C21 C22 7_575 1.397(2) no
C22 C23 . 1.395(2) no
C23 C24 . 1.377(2) no
C24 C23 7_575 1.377(2) no
C31 C32 7_575 1.397(2) no
C31 C32 . 1.397(2) no
C32 C33 . 1.397(2) no
C33 C34 . 1.372(2) no
C34 C33 7_575 1.372(2) no

loop_
_geom_torsion_atom_site_label_1
_geom_torsion_atom_site_label_2
_geom_torsion_atom_site_label_3
_geom_torsion_atom_site_label_4
_geom_torsion_site_symmetry_1
_geom_torsion_site_symmetry_4
_geom_torsion
_geom_torsion_publ_flag
O3 Li1 O3 C1 7_575 . -120.6(3) no
O2 Li1 O3 C1 . . -0.7(4) no
O1 Li1 O3 C1 . . 130.4(3) no
O3 Li1 O3 C4 7_575 . 68.8(4) no
O2 Li1 O3 C4 . . -171.3(2) no
O1 Li1 O3 C4 . . -40.2(3) no
C4 O3 C1 C2 . . 11.4(4) no
Li1 O3 C1 C2 . . -160.4(3) no
O3 C1 C2 C3 . . -19.8(4) no
C1 C2 C3 C4 . . 20.2(3) no
C1 O3 C4 C3 . . 1.9(3) no
Li1 O3 C4 C3 . . 173.8(2) no
C2 C3 C4 O3 . . -13.8(3) no
C11 B1 C11 C16 7_575 . -82.1(2) no
C31 B1 C11 C16 . . 155.58(15) no
C21 B1 C11 C16 . . 38.3(2) no
C11 B1 C11 C12 7_575 . 92.0(2) no
C31 B1 C11 C12 . . -30.3(2) no
C21 B1 C11 C12 . . -147.6(2) no
C16 C11 C12 C13 . . -1.7(2) no
B1 C11 C12 C13 . . -176.2(2) no
C11 C12 C13 C14 . . 0.7(3) no
C12 C13 C14 C15 . . 0.8(3) no
C13 C14 C15 C16 . . -1.1(3) no
C14 C15 C16 C11 . . 0.0(3) no
C12 C11 C16 C15 . . 1.4(2) no
B1 C11 C16 C15 . . 175.9(2) no
C11 B1 C21 C22 . . 34.7(2) no
C11 B1 C21 C22 7_575 . 151.5(2) no
C31 B1 C21 C22 . . -86.9(2) no
C11 B1 C21 C22 . 7_575 -151.5(2) no
C11 B1 C21 C22 7_575 7_575 -34.7(2) no
C31 B1 C21 C22 . 7_575 86.9(2) no
C22 C21 C22 C23 7_575 . 0.5(3) no
B1 C21 C22 C23 . . 174.8(2) no
C21 C22 C23 C24 . . 0.0(3) no
C22 C23 C24 C23 . 7_575 -0.6(3) no
C11 B1 C31 C32 . 7_575 150.7(2) no
C11 B1 C31 C32 7_575 7_575 32.6(2) no
C21 B1 C31 C32 . 7_575 -88.3(2) no
C11 B1 C31 C32 . . -32.6(2) no
C11 B1 C31 C32 7_575 . -150.7(2) no
C21 B1 C31 C32 . . 88.3(2) no
C32 C31 C32 C33 7_575 . -2.7(3) no
B1 C31 C32 C33 . . -179.6(2) no
C31 C32 C33 C34 . . 0.9(3) no
C32 C33 C34 C33 . 7_575 1.1(4) no
